data_4064885
loop_
_publ_author_name
'Pokharel, Uttam Raj'
'Selegue, John P.'
'Parkin, Sean'

_publ_section_title
;
 Ruthenocene 1,2-Dicarboxylic Acid, Carboxylic Anhydride, and Acid
 Chloride: A Facile Route to Metallocene-Fused Acenequinones
;
_journal_issue 12
_journal_name_full Organometallics
_journal_page_first 3254
_journal_paper_doi 10.1021/om2003915
_journal_volume 30
_journal_year 2011
_chemical_formula_moiety 'C17 H20 O4 Ru, 0.362(C H4 O)'
_chemical_formula_sum 'C17.36 H21.44 O4.36 Ru'
_chemical_formula_weight 400.98
_chemical_melting_point '210-230 C (dec)'
_chemical_name_common '[Ru{C5H3(COOH)2-1,2}(Cp*)]'
_chemical_name_systematic '[Ru{C5H3(COOH)2-1,2}(Cp*)]'
_space_group_IT_number 19
_symmetry_cell_setting orthorhombic
_symmetry_space_group_name_Hall 'P 2ac 2ab'
_symmetry_space_group_name_H-M 'P 21 21 21'
_atom_sites_solution_hydrogens geom
_atom_sites_solution_primary direct
_atom_sites_solution_secondary difmap
_audit_creation_method SHELXL-97
_cell_angle_alpha 90.00
_cell_angle_beta 90.00
_cell_angle_gamma 90.00
_cell_formula_units_Z 8
_cell_length_a 14.3634(7)
_cell_length_b 14.8024(8)
_cell_length_c 15.3413(8)
_cell_measurement_reflns_used 9557
_cell_measurement_temperature 90.0(2)
_cell_measurement_theta_max 68.62
_cell_measurement_theta_min 2.88
_cell_volume 3261.8(3)
_computing_cell_refinement 'APEX2 (Bruker-AXS, 2006)'
_computing_data_collection 'APEX2 (Bruker-AXS, 2006)'
_computing_data_reduction 'APEX2 (Bruker-AXS, 2006)'
_computing_molecular_graphics 'XP in SHELXTL (Sheldrick, 2008)'
_computing_publication_material
; 
SHELX97-2 (Sheldrick, 2008) and local procedures 
;
_computing_structure_refinement 'SHELXL-97 (Sheldrick, 2008)'
_computing_structure_solution 'SHELXS-97 (Sheldrick, 2008)'
_diffrn_ambient_temperature 90.0(2)
_diffrn_detector_area_resol_mean 18
_diffrn_measured_fraction_theta_full 0.994
_diffrn_measured_fraction_theta_max 0.994
_diffrn_measurement_device_type 'Bruker X8 Proteum diffractometer'
_diffrn_measurement_method '\f and \w scans'
_diffrn_radiation_monochromator 'graded multilayer optics'
_diffrn_radiation_source 'fine-focus rotating anode'
_diffrn_radiation_type CuK\a
_diffrn_radiation_wavelength 1.54178
_diffrn_reflns_av_R_equivalents 0.0366
_diffrn_reflns_av_sigmaI/netI 0.0203
_diffrn_reflns_limit_h_max 17
_diffrn_reflns_limit_h_min -17
_diffrn_reflns_limit_k_max 17
_diffrn_reflns_limit_k_min -17
_diffrn_reflns_limit_l_max 18
_diffrn_reflns_limit_l_min -18
_diffrn_reflns_number 47731
_diffrn_reflns_theta_full 68.73
_diffrn_reflns_theta_max 68.73
_diffrn_reflns_theta_min 4.15
_diffrn_standards_number 0
_exptl_absorpt_coefficient_mu 7.947
_exptl_absorpt_correction_T_max 0.530
_exptl_absorpt_correction_T_min 0.260
_exptl_absorpt_correction_type multi-scan
_exptl_absorpt_process_details 'Sadabs in APEX2 (BrukerAXS, 2006)'
_exptl_crystal_colour colourless
_exptl_crystal_density_diffrn 1.633
_exptl_crystal_density_method 'not measured'
_exptl_crystal_description block
_exptl_crystal_F_000 1636.1
_exptl_crystal_size_max 0.15
_exptl_crystal_size_mid 0.12
_exptl_crystal_size_min 0.08
_refine_diff_density_max 0.861
_refine_diff_density_min -0.430
_refine_diff_density_rms 0.070
_refine_ls_abs_structure_details 'Flack H D (1983), Acta Cryst. A39, 876-881'
_refine_ls_abs_structure_Flack 0.258(7)
_refine_ls_extinction_method none
_refine_ls_goodness_of_fit_ref 1.178
_refine_ls_hydrogen_treatment constr
_refine_ls_matrix_type full
_refine_ls_number_parameters 433
_refine_ls_number_reflns 5989
_refine_ls_number_restraints 0
_refine_ls_restrained_S_all 1.178
_refine_ls_R_factor_all 0.0230
_refine_ls_R_factor_gt 0.0228
_refine_ls_shift/su_max 0.002
_refine_ls_shift/su_mean 0.000
_refine_ls_structure_factor_coef Fsqd
_refine_ls_weighting_details 'calc w=1/[\s^2^(Fo^2^)+(0.0215P)^2^+4.0957P] where P=(Fo^2^+2Fc^2^)/3'
_refine_ls_weighting_scheme calc
_refine_ls_wR_factor_gt 0.0606
_refine_ls_wR_factor_ref 0.0607
_reflns_number_gt 5939
_reflns_number_total 5989
_reflns_threshold_expression >2\s(I)
_cod_data_source_file om2003915_si_002.cif
_cod_data_source_block x08101
_cod_database_code 4064885

loop_
_symmetry_equiv_pos_as_xyz
'x, y, z'
'-x+1/2, -y, z+1/2'
'-x, y+1/2, -z+1/2'
'x+1/2, -y+1/2, -z'

loop_
_atom_site_label
_atom_site_type_symbol
_atom_site_fract_x
_atom_site_fract_y
_atom_site_fract_z
_atom_site_U_iso_or_equiv
_atom_site_adp_type
_atom_site_occupancy
_atom_site_symmetry_multiplicity
_atom_site_calc_flag
_atom_site_refinement_flags
Ru1A Ru 0.683235(15) 0.943795(15) 0.651836(14) 0.01524(6) Uani 1 1 d .
O1A O 0.84307(17) 1.13471(16) 0.57838(17) 0.0268(6) Uani 1 1 d .
O2A O 0.85406(18) 1.03115(17) 0.47586(17) 0.0276(5) Uani 1 1 d .
H2OA H 0.8481 0.9749 0.4711 0.041 Uiso 1 1 calc R
O3A O 0.84155(17) 0.85942(17) 0.46331(17) 0.0285(6) Uani 1 1 d .
O4A O 0.81022(19) 0.74395(15) 0.55129(17) 0.0303(5) Uani 1 1 d .
H4OA H 0.7951 0.7186 0.5044 0.046 Uiso 1 1 calc R
C1A C 0.8166(2) 0.8861(2) 0.6146(2) 0.0189(7) Uani 1 1 d .
C2A C 0.7932(2) 0.8516(2) 0.6987(2) 0.0222(7) Uani 1 1 d .
H2A H 0.7841 0.7898 0.7127 0.027 Uiso 1 1 calc R
C3A C 0.7858(2) 0.9244(3) 0.7577(2) 0.0247(7) Uani 1 1 d .
H3A H 0.7702 0.9197 0.8177 0.030 Uiso 1 1 calc R
C4A C 0.8055(3) 1.0053(2) 0.7126(2) 0.0229(7) Uani 1 1 d .
H4A H 0.8059 1.0641 0.7374 0.027 Uiso 1 1 calc R
C5A C 0.8249(2) 0.9841(2) 0.6233(2) 0.0183(7) Uani 1 1 d .
C6A C 0.8419(2) 1.0546(2) 0.5570(2) 0.0227(8) Uani 1 1 d .
C7A C 0.8236(2) 0.8294(2) 0.5375(2) 0.0241(7) Uani 1 1 d .
C8A C 0.5809(2) 0.9811(2) 0.5535(2) 0.0172(7) Uani 1 1 d .
C9A C 0.5602(2) 0.8921(2) 0.5842(2) 0.0185(7) Uani 1 1 d .
C10A C 0.5410(2) 0.8976(2) 0.6764(2) 0.0188(7) Uani 1 1 d .
C11A C 0.5505(2) 0.9919(2) 0.7019(2) 0.0190(7) Uani 1 1 d .
C12A C 0.5750(2) 1.0423(2) 0.6266(2) 0.0181(7) Uani 1 1 d .
C13A C 0.6030(2) 1.0071(2) 0.4613(2) 0.0251(7) Uani 1 1 d .
H13A H 0.6289 0.9548 0.4305 0.038 Uiso 1 1 calc R
H13B H 0.6486 1.0563 0.4613 0.038 Uiso 1 1 calc R
H13C H 0.5460 1.0271 0.4320 0.038 Uiso 1 1 calc R
C14A C 0.5564(2) 0.8085(2) 0.5306(2) 0.0272(7) Uani 1 1 d .
H14A H 0.4940 0.8019 0.5056 0.041 Uiso 1 1 calc R
H14B H 0.5703 0.7561 0.5674 0.041 Uiso 1 1 calc R
H14C H 0.6024 0.8124 0.4836 0.041 Uiso 1 1 calc R
C15A C 0.5103(2) 0.8223(2) 0.7334(2) 0.0280(8) Uani 1 1 d .
H15A H 0.4422 0.8208 0.7354 0.042 Uiso 1 1 calc R
H15B H 0.5349 0.8314 0.7923 0.042 Uiso 1 1 calc R
H15C H 0.5337 0.7650 0.7100 0.042 Uiso 1 1 calc R
C16A C 0.5371(2) 1.0284(3) 0.7916(2) 0.0245(7) Uani 1 1 d .
H16A H 0.5784 1.0803 0.8004 0.037 Uiso 1 1 calc R
H16B H 0.5519 0.9814 0.8344 0.037 Uiso 1 1 calc R
H16C H 0.4723 1.0474 0.7990 0.037 Uiso 1 1 calc R
C17A C 0.5893(2) 1.1429(2) 0.6215(2) 0.0246(7) Uani 1 1 d .
H17A H 0.5328 1.1715 0.5987 0.037 Uiso 1 1 calc R
H17B H 0.6418 1.1560 0.5827 0.037 Uiso 1 1 calc R
H17C H 0.6027 1.1666 0.6798 0.037 Uiso 1 1 calc R
Ru1B Ru 0.690700(15) 0.426731(14) 0.344744(15) 0.01504(6) Uani 1 1 d .
O1B O 0.85437(18) 0.36407(17) 0.53619(18) 0.0313(6) Uani 1 1 d .
O2B O 0.84384(19) 0.24510(17) 0.44725(19) 0.0317(6) Uani 1 1 d .
H2OB H 0.8471 0.2171 0.4948 0.048 Uiso 1 1 calc R
O3B O 0.82235(18) 0.63577(16) 0.42043(18) 0.0297(6) Uani 1 1 d .
O4B O 0.84300(18) 0.53422(18) 0.52305(17) 0.0314(6) Uani 1 1 d .
H4OB H 0.8416 0.4778 0.5286 0.047 Uiso 1 1 calc R
C1B C 0.8245(2) 0.4842(2) 0.3753(2) 0.0204(7) Uani 1 1 d .
C2B C 0.8048(3) 0.5037(2) 0.2855(2) 0.0242(8) Uani 1 1 d .
H2B H 0.7986 0.5623 0.2607 0.029 Uiso 1 1 calc R
C3B C 0.7962(2) 0.4205(3) 0.2399(2) 0.0272(7) Uani 1 1 d .
H3B H 0.7816 0.4137 0.1799 0.033 Uiso 1 1 calc R
C4B C 0.8131(3) 0.3497(2) 0.2995(2) 0.0233(7) Uani 1 1 d .
H4B H 0.8129 0.2872 0.2856 0.028 Uiso 1 1 calc R
C5B C 0.8306(2) 0.3868(2) 0.3842(2) 0.0207(7) Uani 1 1 d .
C6B C 0.8434(2) 0.3313(2) 0.4621(3) 0.0236(7) Uani 1 1 d .
C7B C 0.8307(2) 0.5551(2) 0.4428(2) 0.0218(7) Uani 1 1 d .
C8B C 0.5841(2) 0.4076(2) 0.4438(2) 0.0168(6) Uani 1 1 d .
C9B C 0.5760(2) 0.4986(2) 0.4087(2) 0.0168(7) Uani 1 1 d .
C10B C 0.5572(2) 0.4888(2) 0.3172(2) 0.0173(7) Uani 1 1 d .
C11B C 0.5516(2) 0.3954(2) 0.2957(2) 0.0161(6) Uani 1 1 d .
C12B C 0.5685(2) 0.3456(2) 0.3735(2) 0.0167(7) Uani 1 1 d .
C13B C 0.5997(3) 0.3832(3) 0.5369(2) 0.0276(8) Uani 1 1 d .
H13D H 0.5397 0.3716 0.5652 0.041 Uiso 1 1 calc R
H13E H 0.6313 0.4332 0.5667 0.041 Uiso 1 1 calc R
H13F H 0.6385 0.3288 0.5402 0.041 Uiso 1 1 calc R
C14B C 0.5842(2) 0.5835(3) 0.4593(3) 0.0301(8) Uani 1 1 d .
H14D H 0.6106 0.6309 0.4222 0.045 Uiso 1 1 calc R
H14E H 0.6250 0.5736 0.5096 0.045 Uiso 1 1 calc R
H14F H 0.5224 0.6021 0.4796 0.045 Uiso 1 1 calc R
C15B C 0.5412(2) 0.5662(3) 0.2551(3) 0.0297(8) Uani 1 1 d .
H15D H 0.5753 0.5551 0.2009 0.044 Uiso 1 1 calc R
H15E H 0.5634 0.6224 0.2817 0.044 Uiso 1 1 calc R
H15F H 0.4745 0.5713 0.2425 0.044 Uiso 1 1 calc R
C16B C 0.5283(2) 0.3578(3) 0.2082(2) 0.0260(8) Uani 1 1 d .
H16D H 0.4606 0.3574 0.2004 0.039 Uiso 1 1 calc R
H16E H 0.5522 0.2959 0.2037 0.039 Uiso 1 1 calc R
H16F H 0.5569 0.3953 0.1628 0.039 Uiso 1 1 calc R
C17B C 0.5648(2) 0.2446(2) 0.3833(2) 0.0235(7) Uani 1 1 d .
H17D H 0.5027 0.2267 0.4035 0.035 Uiso 1 1 calc R
H17E H 0.6115 0.2252 0.4259 0.035 Uiso 1 1 calc R
H17F H 0.5776 0.2161 0.3269 0.035 Uiso 1 1 calc R
O1M O 0.7171(4) 0.8120(3) 0.3253(3) 0.0620(16) Uani 0.724(7) 1 d P
H1M H 0.7659 0.8084 0.3553 0.093 Uiso 0.724(7) 1 calc PR
C1M C 0.7178(4) 0.7463(4) 0.2630(4) 0.0392(15) Uani 0.724(7) 1 d P
H1M1 H 0.7787 0.7452 0.2343 0.059 Uiso 0.724(7) 1 calc PR
H1M2 H 0.6693 0.7590 0.2197 0.059 Uiso 0.724(7) 1 calc PR
H1M3 H 0.7058 0.6875 0.2902 0.059 Uiso 0.724(7) 1 calc PR

loop_
_atom_site_aniso_label
_atom_site_aniso_U_11
_atom_site_aniso_U_22
_atom_site_aniso_U_33
_atom_site_aniso_U_23
_atom_site_aniso_U_13
_atom_site_aniso_U_12
Ru1A 0.01194(10) 0.01839(11) 0.01539(11) 0.00215(9) -0.00059(10) -0.00034(9)
O1A 0.0251(13) 0.0195(12) 0.0357(14) -0.0026(10) 0.0008(11) -0.0006(9)
O2A 0.0327(13) 0.0200(12) 0.0302(13) 0.0028(10) 0.0068(11) -0.0021(10)
O3A 0.0321(14) 0.0243(12) 0.0290(13) -0.0053(11) 0.0081(11) -0.0018(10)
O4A 0.0314(13) 0.0177(11) 0.0419(14) -0.0026(10) 0.0012(13) 0.0001(11)
C1A 0.0102(14) 0.0190(15) 0.0273(16) 0.0015(12) 0.0016(13) 0.0030(14)
C2A 0.0124(17) 0.0222(17) 0.0320(18) 0.0095(14) -0.0016(13) 0.0046(13)
C3A 0.0156(15) 0.041(2) 0.0178(15) 0.0057(15) -0.0082(12) 0.0020(14)
C4A 0.0104(16) 0.0308(18) 0.0273(18) -0.0050(14) -0.0074(15) -0.0007(15)
C5A 0.0060(15) 0.0234(16) 0.0254(17) 0.0040(12) 0.0001(13) -0.0028(13)
C6A 0.0113(14) 0.0230(18) 0.0338(19) -0.0027(15) 0.0032(12) -0.0039(13)
C7A 0.0120(15) 0.0231(16) 0.0372(19) -0.0012(15) 0.0038(15) 0.0018(13)
C8A 0.0121(14) 0.0236(17) 0.0159(16) 0.0003(13) -0.0053(12) 0.0006(12)
C9A 0.0138(15) 0.0197(17) 0.0221(17) -0.0034(14) -0.0061(13) -0.0028(13)
C10A 0.0091(14) 0.0227(16) 0.0247(18) 0.0059(13) 0.0009(12) -0.0005(12)
C11A 0.0091(14) 0.0324(19) 0.0156(17) 0.0004(14) 0.0002(12) 0.0061(13)
C12A 0.0132(14) 0.0167(16) 0.0245(16) -0.0001(13) -0.0042(12) 0.0031(12)
C13A 0.0302(18) 0.0293(19) 0.0159(16) 0.0038(14) -0.0029(14) 0.0001(15)
C14A 0.0267(18) 0.0213(17) 0.0337(19) -0.0105(15) -0.0050(16) -0.0022(15)
C15A 0.0205(17) 0.0254(19) 0.038(2) 0.0142(16) 0.0072(15) 0.0008(14)
C16A 0.0203(16) 0.0345(19) 0.0188(16) -0.0036(15) 0.0003(13) 0.0022(14)
C17A 0.0229(17) 0.0196(17) 0.0313(18) 0.0004(14) -0.0014(14) 0.0002(14)
Ru1B 0.01145(11) 0.01538(11) 0.01830(11) -0.00138(9) 0.00044(10) -0.00023(8)
O1B 0.0333(14) 0.0269(13) 0.0338(14) -0.0032(11) -0.0130(12) 0.0048(11)
O2B 0.0329(14) 0.0192(12) 0.0430(15) 0.0009(11) -0.0001(12) 0.0028(10)
O3B 0.0235(13) 0.0194(12) 0.0461(15) -0.0014(10) 0.0004(12) -0.0028(11)
O4B 0.0334(14) 0.0265(13) 0.0342(14) -0.0095(11) -0.0101(11) 0.0014(11)
C1B 0.0108(15) 0.0144(15) 0.0359(19) -0.0085(13) 0.0005(14) -0.0007(12)
C2B 0.0147(17) 0.0242(17) 0.0335(19) 0.0079(14) 0.0078(16) -0.0067(14)
C3B 0.0168(15) 0.038(2) 0.0269(17) -0.0040(15) 0.0068(13) -0.0025(15)
C4B 0.0116(15) 0.0228(16) 0.0354(18) -0.0116(14) 0.0045(15) 0.0017(14)
C5B 0.0096(16) 0.0178(16) 0.0348(18) -0.0026(14) -0.0022(13) 0.0021(13)
C6B 0.0149(15) 0.0203(17) 0.0357(19) 0.0003(15) -0.0058(14) 0.0020(12)
C7B 0.0148(15) 0.0145(15) 0.0361(19) -0.0063(14) -0.0030(13) -0.0047(13)
C8B 0.0149(14) 0.0186(16) 0.0168(15) -0.0025(13) 0.0058(12) 0.0001(12)
C9B 0.0122(15) 0.0129(16) 0.0253(18) -0.0062(13) 0.0051(13) 0.0026(12)
C10B 0.0096(14) 0.0202(16) 0.0220(18) 0.0071(13) -0.0001(12) 0.0033(12)
C11B 0.0080(14) 0.0182(16) 0.0220(16) -0.0024(13) -0.0001(12) -0.0029(12)
C12B 0.0133(14) 0.0178(16) 0.0191(16) -0.0008(12) 0.0034(12) -0.0042(12)
C13B 0.0356(19) 0.0285(19) 0.0187(16) -0.0002(15) 0.0036(15) 0.0029(15)
C14B 0.0230(17) 0.0276(19) 0.040(2) -0.0111(17) 0.0053(16) 0.0011(15)
C15B 0.0219(17) 0.027(2) 0.040(2) 0.0097(17) -0.0047(15) 0.0024(15)
C16B 0.0221(17) 0.035(2) 0.0206(17) -0.0022(15) -0.0035(13) -0.0018(15)
C17B 0.0281(18) 0.0135(15) 0.0287(17) -0.0013(13) 0.0066(14) -0.0030(14)
O1M 0.084(4) 0.046(3) 0.057(3) -0.002(2) -0.038(3) 0.008(2)
C1M 0.042(3) 0.025(3) 0.050(3) 0.014(2) -0.007(3) 0.000(2)

loop_
_atom_type_symbol
_atom_type_description
_atom_type_scat_dispersion_real
_atom_type_scat_dispersion_imag
_atom_type_scat_source
C C 0.0181 0.0091 'International Tables Vol C Tables 4.2.6.8 and 6.1.1.4'
H H 0.0000 0.0000 'International Tables Vol C Tables 4.2.6.8 and 6.1.1.4'
O O 0.0492 0.0322 'International Tables Vol C Tables 4.2.6.8 and 6.1.1.4'
Ru Ru 0.0552 3.2960 'International Tables Vol C Tables 4.2.6.8 and 6.1.1.4'

loop_
_geom_angle_atom_site_label_1
_geom_angle_atom_site_label_2
_geom_angle_atom_site_label_3
_geom_angle
C5A Ru1A C12A 116.92(13)
C5A Ru1A C1A 39.37(12)
C12A Ru1A C1A 148.21(12)
C5A Ru1A C11A 143.61(14)
C12A Ru1A C11A 38.17(13)
C1A Ru1A C11A 173.58(13)
C5A Ru1A C8A 115.11(12)
C12A Ru1A C8A 38.85(12)
C1A Ru1A C8A 120.83(13)
C11A Ru1A C8A 64.53(13)
C5A Ru1A C10A 177.26(13)
C12A Ru1A C10A 64.60(12)
C1A Ru1A C10A 138.21(13)
C11A Ru1A C10A 38.98(13)
C8A Ru1A C10A 64.43(12)
C5A Ru1A C9A 139.45(12)
C12A Ru1A C9A 64.61(12)
C1A Ru1A C9A 116.75(12)
C11A Ru1A C9A 64.76(13)
C8A Ru1A C9A 38.26(12)
C10A Ru1A C9A 38.53(13)
C5A Ru1A C4A 38.43(13)
C12A Ru1A C4A 111.84(13)
C1A Ru1A C4A 64.39(13)
C11A Ru1A C4A 114.66(13)
C8A Ru1A C4A 137.04(13)
C10A Ru1A C4A 143.78(13)
C9A Ru1A C4A 175.30(14)
C5A Ru1A C2A 64.13(12)
C12A Ru1A C2A 170.98(13)
C1A Ru1A C2A 38.02(12)
C11A Ru1A C2A 135.58(13)
C8A Ru1A C2A 149.93(13)
C10A Ru1A C2A 114.76(13)
C9A Ru1A C2A 121.09(12)
C4A Ru1A C2A 62.86(13)
C5A Ru1A C3A 63.76(12)
C12A Ru1A C3A 134.17(13)
C1A Ru1A C3A 63.54(13)
C11A Ru1A C3A 111.56(13)
C8A Ru1A C3A 172.51(13)
C10A Ru1A C3A 117.07(12)
C9A Ru1A C3A 147.25(13)
C4A Ru1A C3A 37.44(14)
C2A Ru1A C3A 37.22(14)
C6A O2A H2OA 109.5
C7A O4A H4OA 109.5
C2A C1A C7A 123.1(3)
C2A C1A C5A 106.9(3)
C7A C1A C5A 129.9(3)
C2A C1A Ru1A 72.3(2)
C7A C1A Ru1A 120.0(2)
C5A C1A Ru1A 70.0(2)
C3A C2A C1A 108.9(3)
C3A C2A Ru1A 71.53(18)
C1A C2A Ru1A 69.7(2)
C3A C2A H2A 125.5
C1A C2A H2A 125.5
Ru1A C2A H2A 124.8
C2A C3A C4A 108.6(3)
C2A C3A Ru1A 71.25(18)
C4A C3A Ru1A 70.36(19)
C2A C3A H3A 125.7
C4A C3A H3A 125.7
Ru1A C3A H3A 124.3
C3A C4A C5A 108.7(3)
C3A C4A Ru1A 72.20(19)
C5A C4A Ru1A 69.9(2)
C3A C4A H4A 125.6
C5A C4A H4A 125.6
Ru1A C4A H4A 123.8
C4A C5A C1A 106.8(3)
C4A C5A C6A 122.4(3)
C1A C5A C6A 130.7(3)
C4A C5A Ru1A 71.6(2)
C1A C5A Ru1A 70.6(2)
C6A C5A Ru1A 119.2(2)
O1A C6A O2A 120.6(3)
O1A C6A C5A 120.0(3)
O2A C6A C5A 119.4(3)
O3A C7A O4A 121.8(3)
O3A C7A C1A 123.4(3)
O4A C7A C1A 114.8(3)
C9A C8A C12A 108.0(3)
C9A C8A C13A 126.3(3)
C12A C8A C13A 125.7(3)
C9A C8A Ru1A 71.25(18)
C12A C8A Ru1A 70.20(17)
C13A C8A Ru1A 125.1(2)
C8A C9A C10A 108.1(3)
C8A C9A C14A 126.3(3)
C10A C9A C14A 125.6(3)
C8A C9A Ru1A 70.49(18)
C10A C9A Ru1A 70.72(18)
C14A C9A Ru1A 125.7(2)
C9A C10A C11A 107.4(3)
C9A C10A C15A 126.3(3)
C11A C10A C15A 126.2(3)
C9A C10A Ru1A 70.75(18)
C11A C10A Ru1A 70.07(18)
C15A C10A Ru1A 127.9(2)
C12A C11A C10A 108.0(3)
C12A C11A C16A 126.3(3)
C10A C11A C16A 125.7(3)
C12A C11A Ru1A 70.61(18)
C10A C11A Ru1A 70.95(18)
C16A C11A Ru1A 123.9(2)
C11A C12A C8A 108.4(3)
C11A C12A C17A 126.6(3)
C8A C12A C17A 124.9(3)
C11A C12A Ru1A 71.22(18)
C8A C12A Ru1A 70.95(17)
C17A C12A Ru1A 125.2(2)
C8A C13A H13A 109.5
C8A C13A H13B 109.5
H13A C13A H13B 109.5
C8A C13A H13C 109.5
H13A C13A H13C 109.5
H13B C13A H13C 109.5
C9A C14A H14A 109.5
C9A C14A H14B 109.5
H14A C14A H14B 109.5
C9A C14A H14C 109.5
H14A C14A H14C 109.5
H14B C14A H14C 109.5
C10A C15A H15A 109.5
C10A C15A H15B 109.5
H15A C15A H15B 109.5
C10A C15A H15C 109.5
H15A C15A H15C 109.5
H15B C15A H15C 109.5
C11A C16A H16A 109.5
C11A C16A H16B 109.5
H16A C16A H16B 109.5
C11A C16A H16C 109.5
H16A C16A H16C 109.5
H16B C16A H16C 109.5
C12A C17A H17A 109.5
C12A C17A H17B 109.5
H17A C17A H17B 109.5
C12A C17A H17C 109.5
H17A C17A H17C 109.5
H17B C17A H17C 109.5
C1B Ru1B C10B 131.64(13)
C1B Ru1B C12B 153.61(13)
C10B Ru1B C12B 63.82(13)
C1B Ru1B C8B 121.87(13)
C10B Ru1B C8B 64.46(12)
C12B Ru1B C8B 38.50(12)
C1B Ru1B C5B 39.13(12)
C10B Ru1B C5B 169.84(13)
C12B Ru1B C5B 122.61(13)
C8B Ru1B C5B 114.82(13)
C1B Ru1B C11B 167.14(12)
C10B Ru1B C11B 38.17(13)
C12B Ru1B C11B 38.13(12)
C8B Ru1B C11B 64.49(12)
C5B Ru1B C11B 151.75(13)
C1B Ru1B C9B 112.42(13)
C10B Ru1B C9B 38.49(13)
C12B Ru1B C9B 64.55(12)
C8B Ru1B C9B 38.93(13)
C5B Ru1B C9B 134.42(13)
C11B Ru1B C9B 64.55(12)
C1B Ru1B C2B 38.54(14)
C10B Ru1B C2B 111.09(13)
C12B Ru1B C2B 167.21(13)
C8B Ru1B C2B 152.01(13)
C5B Ru1B C2B 64.35(13)
C11B Ru1B C2B 130.60(13)
C9B Ru1B C2B 119.64(14)
C1B Ru1B C4B 64.01(12)
C10B Ru1B C4B 149.53(14)
C12B Ru1B C4B 114.96(13)
C8B Ru1B C4B 135.47(13)
C5B Ru1B C4B 38.10(13)
C11B Ru1B C4B 120.68(13)
C9B Ru1B C4B 171.75(14)
C2B Ru1B C4B 62.81(12)
C1B Ru1B C3B 64.10(13)
C10B Ru1B C3B 118.81(13)
C12B Ru1B C3B 132.69(13)
C8B Ru1B C3B 169.92(14)
C5B Ru1B C3B 63.82(13)
C11B Ru1B C3B 111.53(12)
C9B Ru1B C3B 149.36(14)
C2B Ru1B C3B 37.68(14)
C4B Ru1B C3B 37.25(13)
C6B O2B H2OB 109.5
C7B O4B H4OB 109.5
C2B C1B C5B 107.6(3)
C2B C1B C7B 122.8(3)
C5B C1B C7B 129.5(3)
C2B C1B Ru1B 72.2(2)
C5B C1B Ru1B 71.4(2)
C7B C1B Ru1B 119.1(2)
C3B C2B C1B 108.3(3)
C3B C2B Ru1B 71.84(19)
C1B C2B Ru1B 69.2(2)
C3B C2B H2B 125.8
C1B C2B H2B 125.8
Ru1B C2B H2B 124.7
C4B C3B C2B 108.1(3)
C4B C3B Ru1B 71.20(19)
C2B C3B Ru1B 70.49(19)
C4B C3B H3B 126.0
C2B C3B H3B 126.0
Ru1B C3B H3B 124.0
C3B C4B C5B 109.5(3)
C3B C4B Ru1B 71.55(19)
C5B C4B Ru1B 69.9(2)
C3B C4B H4B 125.3
C5B C4B H4B 125.3
Ru1B C4B H4B 124.8
C4B C5B C1B 106.6(3)
C4B C5B C6B 123.3(3)
C1B C5B C6B 130.0(3)
C4B C5B Ru1B 72.0(2)
C1B C5B Ru1B 69.5(2)
C6B C5B Ru1B 119.7(2)
O1B C6B O2B 122.9(3)
O1B C6B C5B 122.9(3)
O2B C6B C5B 114.2(3)
O3B C7B O4B 120.5(3)
O3B C7B C1B 118.8(3)
O4B C7B C1B 120.7(3)
C12B C8B C9B 107.6(3)
C12B C8B C13B 126.2(3)
C9B C8B C13B 126.2(3)
C12B C8B Ru1B 70.60(17)
C9B C8B Ru1B 71.17(18)
C13B C8B Ru1B 126.5(2)
C10B C9B C8B 106.4(3)
C10B C9B C14B 127.8(4)
C8B C9B C14B 125.8(3)
C10B C9B Ru1B 69.83(19)
C8B C9B Ru1B 69.90(17)
C14B C9B Ru1B 125.9(2)
C11B C10B C9B 109.6(3)
C11B C10B C15B 125.7(3)
C9B C10B C15B 124.6(3)
C11B C10B Ru1B 71.57(19)
C9B C10B Ru1B 71.7(2)
C15B C10B Ru1B 125.4(2)
C12B C11B C10B 107.4(3)
C12B C11B C16B 126.9(3)
C10B C11B C16B 125.7(3)
C12B C11B Ru1B 70.42(17)
C10B C11B Ru1B 70.26(18)
C16B C11B Ru1B 126.5(2)
C11B C12B C8B 109.1(3)
C11B C12B C17B 126.3(3)
C8B C12B C17B 124.5(3)
C11B C12B Ru1B 71.45(17)
C8B C12B Ru1B 70.90(17)
C17B C12B Ru1B 126.8(2)
C8B C13B H13D 109.5
C8B C13B H13E 109.5
H13D C13B H13E 109.5
C8B C13B H13F 109.5
H13D C13B H13F 109.5
H13E C13B H13F 109.5
C9B C14B H14D 109.5
C9B C14B H14E 109.5
H14D C14B H14E 109.5
C9B C14B H14F 109.5
H14D C14B H14F 109.5
H14E C14B H14F 109.5
C10B C15B H15D 109.5
C10B C15B H15E 109.5
H15D C15B H15E 109.5
C10B C15B H15F 109.5
H15D C15B H15F 109.5
H15E C15B H15F 109.5
C11B C16B H16D 109.5
C11B C16B H16E 109.5
H16D C16B H16E 109.5
C11B C16B H16F 109.5
H16D C16B H16F 109.5
H16E C16B H16F 109.5
C12B C17B H17D 109.5
C12B C17B H17E 109.5
H17D C17B H17E 109.5
C12B C17B H17F 109.5
H17D C17B H17F 109.5
H17E C17B H17F 109.5
C1M O1M H1M 109.5
O1M C1M H1M1 109.5
O1M C1M H1M2 109.5
H1M1 C1M H1M2 109.5
O1M C1M H1M3 109.5
H1M1 C1M H1M3 109.5
H1M2 C1M H1M3 109.5

loop_
_geom_bond_atom_site_label_1
_geom_bond_atom_site_label_2
_geom_bond_distance
Ru1A C5A 2.165(3)
Ru1A C12A 2.167(3)
Ru1A C1A 2.174(3)
Ru1A C11A 2.175(3)
Ru1A C8A 2.177(3)
Ru1A C10A 2.187(3)
Ru1A C9A 2.187(3)
Ru1A C4A 2.187(4)
Ru1A C2A 2.208(3)
Ru1A C3A 2.211(3)
O1A C6A 1.230(4)
O2A C6A 1.304(4)
O2A H2OA 0.8400
O3A C7A 1.248(5)
O4A C7A 1.297(4)
O4A H4OA 0.8400
C1A C2A 1.428(5)
C1A C7A 1.455(5)
C1A C5A 1.462(5)
C2A C3A 1.410(5)
C2A H2A 0.9500
C3A C4A 1.412(5)
C3A H3A 0.9500
C4A C5A 1.433(5)
C4A H4A 0.9500
C5A C6A 1.478(5)
C8A C9A 1.430(5)
C8A C12A 1.445(5)
C8A C13A 1.499(5)
C9A C10A 1.443(5)
C9A C14A 1.487(5)
C10A C11A 1.455(5)
C10A C15A 1.482(5)
C11A C12A 1.420(5)
C11A C16A 1.491(5)
C12A C17A 1.504(5)
C13A H13A 0.9800
C13A H13B 0.9800
C13A H13C 0.9800
C14A H14A 0.9800
C14A H14B 0.9800
C14A H14C 0.9800
C15A H15A 0.9800
C15A H15B 0.9800
C15A H15C 0.9800
C16A H16A 0.9800
C16A H16B 0.9800
C16A H16C 0.9800
C17A H17A 0.9800
C17A H17B 0.9800
C17A H17C 0.9800
Ru1B C1B 2.154(3)
Ru1B C10B 2.168(3)
Ru1B C12B 2.172(3)
Ru1B C8B 2.176(3)
Ru1B C5B 2.180(3)
Ru1B C11B 2.186(3)
Ru1B C9B 2.193(3)
Ru1B C2B 2.194(3)
Ru1B C4B 2.207(3)
Ru1B C3B 2.212(3)
O1B C6B 1.246(5)
O2B C6B 1.297(4)
O2B H2OB 0.8400
O3B C7B 1.248(4)
O4B C7B 1.282(5)
O4B H4OB 0.8400
C1B C2B 1.435(5)
C1B C5B 1.451(5)
C1B C7B 1.476(5)
C2B C3B 1.423(5)
C2B H2B 0.9500
C3B C4B 1.411(5)
C3B H3B 0.9500
C4B C5B 1.432(5)
C4B H4B 0.9500
C5B C6B 1.462(5)
C8B C12B 1.433(4)
C8B C9B 1.456(5)
C8B C13B 1.491(5)
C9B C10B 1.438(5)
C9B C14B 1.482(5)
C10B C11B 1.424(5)
C10B C15B 1.507(5)
C11B C12B 1.424(4)
C11B C16B 1.491(4)
C12B C17B 1.504(4)
C13B H13D 0.9800
C13B H13E 0.9800
C13B H13F 0.9800
C14B H14D 0.9800
C14B H14E 0.9800
C14B H14F 0.9800
C15B H15D 0.9800
C15B H15E 0.9800
C15B H15F 0.9800
C16B H16D 0.9800
C16B H16E 0.9800
C16B H16F 0.9800
C17B H17D 0.9800
C17B H17E 0.9800
C17B H17F 0.9800
O1M C1M 1.363(7)
O1M H1M 0.8400
C1M H1M1 0.9800
C1M H1M2 0.9800
C1M H1M3 0.9800

loop_
_geom_hbond_atom_site_label_D
_geom_hbond_atom_site_label_H
_geom_hbond_atom_site_label_A
_geom_hbond_distance_DH
_geom_hbond_distance_HA
_geom_hbond_distance_DA
_geom_hbond_angle_DHA
_geom_hbond_site_symmetry_A
O2A H2OA O3A 0.84 1.72 2.556(3) 177.1 .
O4A H4OA O3B 0.84 1.82 2.574(4) 148.3 .
O2B H2OB O1A 0.84 1.77 2.592(4) 165.2 1_545
O4B H4OB O1B 0.84 1.70 2.532(4) 172.2 .
O1M H1M O3A 0.84 2.12 2.859(5) 146.4 .

loop_
_geom_torsion_atom_site_label_1
_geom_torsion_atom_site_label_2
_geom_torsion_atom_site_label_3
_geom_torsion_atom_site_label_4
_geom_torsion
C5A Ru1A C1A C2A 116.2(3)
C12A Ru1A C1A C2A 168.5(2)
C8A Ru1A C1A C2A -150.79(19)
C10A Ru1A C1A C2A -65.7(3)
C9A Ru1A C1A C2A -107.1(2)
C4A Ru1A C1A C2A 78.0(2)
C3A Ru1A C1A C2A 36.1(2)
C5A Ru1A C1A C7A -125.3(4)
C12A Ru1A C1A C7A -73.0(4)
C8A Ru1A C1A C7A -32.3(3)
C10A Ru1A C1A C7A 52.7(3)
C9A Ru1A C1A C7A 11.4(3)
C4A Ru1A C1A C7A -163.5(3)
C2A Ru1A C1A C7A 118.5(3)
C3A Ru1A C1A C7A 154.6(3)
C12A Ru1A C1A C5A 52.3(3)
C8A Ru1A C1A C5A 93.0(2)
C10A Ru1A C1A C5A 178.01(19)
C9A Ru1A C1A C5A 136.66(19)
C4A Ru1A C1A C5A -38.3(2)
C2A Ru1A C1A C5A -116.2(3)
C3A Ru1A C1A C5A -80.1(2)
C7A C1A C2A C3A -175.8(3)
C5A C1A C2A C3A 0.7(4)
Ru1A C1A C2A C3A -61.1(2)
C7A C1A C2A Ru1A -114.8(3)
C5A C1A C2A Ru1A 61.8(2)
C5A Ru1A C2A C3A 80.0(2)
C1A Ru1A C2A C3A 119.2(3)
C11A Ru1A C2A C3A -61.6(3)
C8A Ru1A C2A C3A 176.0(2)
C10A Ru1A C2A C3A -102.8(2)
C9A Ru1A C2A C3A -146.1(2)
C4A Ru1A C2A C3A 36.8(2)
C5A Ru1A C2A C1A -39.22(19)
C11A Ru1A C2A C1A 179.2(2)
C8A Ru1A C2A C1A 56.7(3)
C10A Ru1A C2A C1A 138.00(19)
C9A Ru1A C2A C1A 94.7(2)
C4A Ru1A C2A C1A -82.4(2)
C3A Ru1A C2A C1A -119.2(3)
C1A C2A C3A C4A -0.8(4)
Ru1A C2A C3A C4A -60.7(2)
C1A C2A C3A Ru1A 59.9(2)
C5A Ru1A C3A C2A -81.1(2)
C12A Ru1A C3A C2A 175.9(2)
C1A Ru1A C3A C2A -36.91(19)
C11A Ru1A C3A C2A 138.6(2)
C10A Ru1A C3A C2A 96.0(2)
C9A Ru1A C3A C2A 62.0(3)
C4A Ru1A C3A C2A -118.6(3)
C5A Ru1A C3A C4A 37.6(2)
C12A Ru1A C3A C4A -65.5(3)
C1A Ru1A C3A C4A 81.7(2)
C11A Ru1A C3A C4A -102.8(2)
C10A Ru1A C3A C4A -145.4(2)
C9A Ru1A C3A C4A -179.3(2)
C2A Ru1A C3A C4A 118.6(3)
C2A C3A C4A C5A 0.6(4)
Ru1A C3A C4A C5A -60.7(2)
C2A C3A C4A Ru1A 61.3(2)
C5A Ru1A C4A C3A -118.4(3)
C12A Ru1A C4A C3A 135.3(2)
C1A Ru1A C4A C3A -79.2(2)
C11A Ru1A C4A C3A 93.7(2)
C8A Ru1A C4A C3A 172.1(2)
C10A Ru1A C4A C3A 58.9(3)
C2A Ru1A C4A C3A -36.6(2)
C12A Ru1A C4A C5A -106.2(2)
C1A Ru1A C4A C5A 39.19(18)
C11A Ru1A C4A C5A -147.8(2)
C8A Ru1A C4A C5A -69.4(3)
C10A Ru1A C4A C5A 177.3(2)
C2A Ru1A C4A C5A 81.8(2)
C3A Ru1A C4A C5A 118.4(3)
C3A C4A C5A C1A -0.1(4)
Ru1A C4A C5A C1A -62.3(3)
C3A C4A C5A C6A 175.7(3)
Ru1A C4A C5A C6A 113.5(3)
C3A C4A C5A Ru1A 62.1(2)
C2A C1A C5A C4A -0.3(4)
C7A C1A C5A C4A 175.9(3)
Ru1A C1A C5A C4A 62.9(3)
C2A C1A C5A C6A -175.7(3)
C7A C1A C5A C6A 0.6(7)
Ru1A C1A C5A C6A -112.4(4)
C2A C1A C5A Ru1A -63.3(2)
C7A C1A C5A Ru1A 112.9(4)
C12A Ru1A C5A C4A 91.8(2)
C1A Ru1A C5A C4A -116.1(3)
C11A Ru1A C5A C4A 54.7(3)
C8A Ru1A C5A C4A 135.2(2)
C9A Ru1A C5A C4A 173.4(2)
C2A Ru1A C5A C4A -78.2(2)
C3A Ru1A C5A C4A -36.6(2)
C12A Ru1A C5A C1A -152.13(19)
C11A Ru1A C5A C1A 170.7(2)
C8A Ru1A C5A C1A -108.7(2)
C9A Ru1A C5A C1A -70.5(3)
C4A Ru1A C5A C1A 116.1(3)
C2A Ru1A C5A C1A 37.88(19)
C3A Ru1A C5A C1A 79.5(2)
C12A Ru1A C5A C6A -25.6(3)
C1A Ru1A C5A C6A 126.5(4)
C11A Ru1A C5A C6A -62.7(3)
C8A Ru1A C5A C6A 17.8(3)
C9A Ru1A C5A C6A 56.0(3)
C4A Ru1A C5A C6A -117.4(4)
C2A Ru1A C5A C6A 164.4(3)
C3A Ru1A C5A C6A -154.0(3)
C4A C5A C6A O1A 2.7(5)
C1A C5A C6A O1A 177.4(4)
Ru1A C5A C6A O1A 88.6(4)
C4A C5A C6A O2A -176.3(3)
C1A C5A C6A O2A -1.6(6)
Ru1A C5A C6A O2A -90.4(3)
C2A C1A C7A O3A 178.0(3)
C5A C1A C7A O3A 2.3(6)
Ru1A C1A C7A O3A 90.5(4)
C2A C1A C7A O4A -2.5(5)
C5A C1A C7A O4A -178.2(4)
Ru1A C1A C7A O4A -90.0(3)
C5A Ru1A C8A C9A 139.54(19)
C12A Ru1A C8A C9A -118.0(3)
C1A Ru1A C8A C9A 95.1(2)
C11A Ru1A C8A C9A -80.9(2)
C10A Ru1A C8A C9A -37.47(19)
C4A Ru1A C8A C9A 179.5(2)
C2A Ru1A C8A C9A 58.3(3)
C5A Ru1A C8A C12A -102.4(2)
C1A Ru1A C8A C12A -146.82(19)
C11A Ru1A C8A C12A 37.17(19)
C10A Ru1A C8A C12A 80.6(2)
C9A Ru1A C8A C12A 118.0(3)
C4A Ru1A C8A C12A -62.4(3)
C2A Ru1A C8A C12A 176.3(2)
C5A Ru1A C8A C13A 17.9(3)
C12A Ru1A C8A C13A 120.3(4)
C1A Ru1A C8A C13A -26.5(3)
C11A Ru1A C8A C13A 157.5(3)
C10A Ru1A C8A C13A -159.1(3)
C9A Ru1A C8A C13A -121.7(4)
C4A Ru1A C8A C13A 57.9(4)
C2A Ru1A C8A C13A -63.4(4)
C12A C8A C9A C10A 0.2(4)
C13A C8A C9A C10A -178.6(3)
Ru1A C8A C9A C10A 61.0(2)
C12A C8A C9A C14A 178.6(3)
C13A C8A C9A C14A -0.2(5)
Ru1A C8A C9A C14A -120.5(3)
C12A C8A C9A Ru1A -60.9(2)
C13A C8A C9A Ru1A 120.3(3)
C5A Ru1A C9A C8A -64.7(3)
C12A Ru1A C9A C8A 37.80(18)
C1A Ru1A C9A C8A -106.72(19)
C11A Ru1A C9A C8A 80.2(2)
C10A Ru1A C9A C8A 118.3(3)
C2A Ru1A C9A C8A -150.15(19)
C3A Ru1A C9A C8A 171.3(2)
C5A Ru1A C9A C10A 177.1(2)
C12A Ru1A C9A C10A -80.4(2)
C1A Ru1A C9A C10A 135.0(2)
C11A Ru1A C9A C10A -38.03(19)
C8A Ru1A C9A C10A -118.3(3)
C2A Ru1A C9A C10A 91.6(2)
C3A Ru1A C9A C10A 53.0(3)
C5A Ru1A C9A C14A 56.5(4)
C12A Ru1A C9A C14A 159.0(3)
C1A Ru1A C9A C14A 14.5(4)
C11A Ru1A C9A C14A -158.6(3)
C8A Ru1A C9A C14A 121.2(4)
C10A Ru1A C9A C14A -120.5(4)
C2A Ru1A C9A C14A -28.9(4)
C3A Ru1A C9A C14A -67.5(4)
C8A C9A C10A C11A -0.1(4)
C14A C9A C10A C11A -178.6(3)
Ru1A C9A C10A C11A 60.8(2)
C8A C9A C10A C15A 175.7(3)
C14A C9A C10A C15A -2.8(5)
Ru1A C9A C10A C15A -123.4(3)
C8A C9A C10A Ru1A -60.9(2)
C14A C9A C10A Ru1A 120.6(3)
C12A Ru1A C10A C9A 80.4(2)
C1A Ru1A C10A C9A -71.3(3)
C11A Ru1A C10A C9A 117.6(3)
C8A Ru1A C10A C9A 37.21(19)
C4A Ru1A C10A C9A 173.3(2)
C2A Ru1A C10A C9A -109.5(2)
C3A Ru1A C10A C9A -150.97(19)
C12A Ru1A C10A C11A -37.18(19)
C1A Ru1A C10A C11A 171.1(2)
C8A Ru1A C10A C11A -80.4(2)
C9A Ru1A C10A C11A -117.6(3)
C4A Ru1A C10A C11A 55.6(3)
C2A Ru1A C10A C11A 132.9(2)
C3A Ru1A C10A C11A 91.4(2)
C12A Ru1A C10A C15A -158.1(4)
C1A Ru1A C10A C15A 50.2(4)
C11A Ru1A C10A C15A -120.9(4)
C8A Ru1A C10A C15A 158.7(4)
C9A Ru1A C10A C15A 121.5(4)
C4A Ru1A C10A C15A -65.3(4)
C2A Ru1A C10A C15A 12.0(4)
C3A Ru1A C10A C15A -29.5(4)
C9A C10A C11A C12A 0.0(4)
C15A C10A C11A C12A -175.8(3)
Ru1A C10A C11A C12A 61.2(2)
C9A C10A C11A C16A -179.8(3)
C15A C10A C11A C16A 4.5(5)
Ru1A C10A C11A C16A -118.5(3)
C9A C10A C11A Ru1A -61.2(2)
C15A C10A C11A Ru1A 123.0(3)
C5A Ru1A C11A C12A 60.6(3)
C8A Ru1A C11A C12A -37.83(19)
C10A Ru1A C11A C12A -118.0(3)
C9A Ru1A C11A C12A -80.4(2)
C4A Ru1A C11A C12A 94.5(2)
C2A Ru1A C11A C12A 170.1(2)
C3A Ru1A C11A C12A 135.2(2)
C5A Ru1A C11A C10A 178.5(2)
C12A Ru1A C11A C10A 118.0(3)
C8A Ru1A C11A C10A 80.1(2)
C9A Ru1A C11A C10A 37.60(19)
C4A Ru1A C11A C10A -147.55(19)
C2A Ru1A C11A C10A -71.9(3)
C3A Ru1A C11A C10A -106.8(2)
C5A Ru1A C11A C16A -60.7(4)
C12A Ru1A C11A C16A -121.3(4)
C8A Ru1A C11A C16A -159.1(3)
C10A Ru1A C11A C16A 120.7(4)
C9A Ru1A C11A C16A 158.3(3)
C4A Ru1A C11A C16A -26.8(3)
C2A Ru1A C11A C16A 48.8(4)
C3A Ru1A C11A C16A 13.9(3)
C10A C11A C12A C8A 0.1(4)
C16A C11A C12A C8A 179.9(3)
Ru1A C11A C12A C8A 61.5(2)
C10A C11A C12A C17A 178.2(3)
C16A C11A C12A C17A -2.1(5)
Ru1A C11A C12A C17A -120.4(3)
C10A C11A C12A Ru1A -61.4(2)
C16A C11A C12A Ru1A 118.3(3)
C9A C8A C12A C11A -0.2(4)
C13A C8A C12A C11A 178.6(3)
Ru1A C8A C12A C11A -61.7(2)
C9A C8A C12A C17A -178.3(3)
C13A C8A C12A C17A 0.6(5)
Ru1A C8A C12A C17A 120.2(3)
C9A C8A C12A Ru1A 61.5(2)
C13A C8A C12A Ru1A -119.7(3)
C5A Ru1A C12A C11A -144.6(2)
C1A Ru1A C12A C11A -178.8(2)
C8A Ru1A C12A C11A 118.0(3)
C10A Ru1A C12A C11A 37.96(19)
C9A Ru1A C12A C11A 80.8(2)
C4A Ru1A C12A C11A -102.6(2)
C3A Ru1A C12A C11A -66.0(3)
C5A Ru1A C12A C8A 97.4(2)
C1A Ru1A C12A C8A 63.1(3)
C11A Ru1A C12A C8A -118.0(3)
C10A Ru1A C12A C8A -80.1(2)
C9A Ru1A C12A C8A -37.23(18)
C4A Ru1A C12A C8A 139.4(2)
C3A Ru1A C12A C8A 175.96(19)
C5A Ru1A C12A C17A -22.5(3)
C1A Ru1A C12A C17A -56.7(4)
C11A Ru1A C12A C17A 122.1(4)
C8A Ru1A C12A C17A -119.8(4)
C10A Ru1A C12A C17A 160.1(3)
C9A Ru1A C12A C17A -157.1(3)
C4A Ru1A C12A C17A 19.5(3)
C3A Ru1A C12A C17A 56.1(3)
C10B Ru1B C1B C2B -69.9(2)
C12B Ru1B C1B C2B 172.5(3)
C8B Ru1B C1B C2B -152.66(19)
C5B Ru1B C1B C2B 116.2(3)
C11B Ru1B C1B C2B -36.3(6)
C9B Ru1B C1B C2B -109.9(2)
C4B Ru1B C1B C2B 78.2(2)
C3B Ru1B C1B C2B 36.6(2)
C10B Ru1B C1B C5B 173.8(2)
C12B Ru1B C1B C5B 56.2(4)
C8B Ru1B C1B C5B 91.1(2)
C11B Ru1B C1B C5B -152.5(5)
C9B Ru1B C1B C5B 133.8(2)
C2B Ru1B C1B C5B -116.2(3)
C4B Ru1B C1B C5B -38.0(2)
C3B Ru1B C1B C5B -79.6(2)
C10B Ru1B C1B C7B 48.3(3)
C12B Ru1B C1B C7B -69.3(4)
C8B Ru1B C1B C7B -34.4(3)
C5B Ru1B C1B C7B -125.5(4)
C11B Ru1B C1B C7B 82.0(6)
C9B Ru1B C1B C7B 8.3(3)
C2B Ru1B C1B C7B 118.2(4)
C4B Ru1B C1B C7B -163.5(3)
C3B Ru1B C1B C7B 154.9(3)
C5B C1B C2B C3B 1.6(4)
C7B C1B C2B C3B -175.2(3)
Ru1B C1B C2B C3B -61.5(2)
C5B C1B C2B Ru1B 63.1(3)
C7B C1B C2B Ru1B -113.6(3)
C1B Ru1B C2B C3B 118.6(3)
C10B Ru1B C2B C3B -110.2(2)
C12B Ru1B C2B C3B -46.1(7)
C8B Ru1B C2B C3B 174.8(2)
C5B Ru1B C2B C3B 79.7(2)
C11B Ru1B C2B C3B -71.4(3)
C9B Ru1B C2B C3B -152.0(2)
C4B Ru1B C2B C3B 37.0(2)
C10B Ru1B C2B C1B 131.2(2)
C12B Ru1B C2B C1B -164.7(5)
C8B Ru1B C2B C1B 56.2(3)
C5B Ru1B C2B C1B -38.89(18)
C11B Ru1B C2B C1B 170.02(17)
C9B Ru1B C2B C1B 89.4(2)
C4B Ru1B C2B C1B -81.6(2)
C3B Ru1B C2B C1B -118.6(3)
C1B C2B C3B C4B -1.8(4)
Ru1B C2B C3B C4B -61.6(2)
C1B C2B C3B Ru1B 59.9(3)
C1B Ru1B C3B C4B 80.4(2)
C10B Ru1B C3B C4B -154.4(2)
C12B Ru1B C3B C4B -74.6(3)
C8B Ru1B C3B C4B -48.0(8)
C5B Ru1B C3B C4B 36.67(19)
C11B Ru1B C3B C4B -112.8(2)
C9B Ru1B C3B C4B 171.1(2)
C2B Ru1B C3B C4B 117.9(3)
C1B Ru1B C3B C2B -37.5(2)
C10B Ru1B C3B C2B 87.7(2)
C12B Ru1B C3B C2B 167.5(2)
C8B Ru1B C3B C2B -165.9(6)
C5B Ru1B C3B C2B -81.2(2)
C11B Ru1B C3B C2B 129.3(2)
C9B Ru1B C3B C2B 53.2(3)
C4B Ru1B C3B C2B -117.9(3)
C2B C3B C4B C5B 1.3(4)
Ru1B C3B C4B C5B -59.9(3)
C2B C3B C4B Ru1B 61.2(2)
C1B Ru1B C4B C3B -80.7(2)
C10B Ru1B C4B C3B 48.3(3)
C12B Ru1B C4B C3B 128.6(2)
C8B Ru1B C4B C3B 169.3(2)
C5B Ru1B C4B C3B -119.7(3)
C11B Ru1B C4B C3B 85.7(2)
C2B Ru1B C4B C3B -37.4(2)
C1B Ru1B C4B C5B 39.03(19)
C10B Ru1B C4B C5B 168.0(2)
C12B Ru1B C4B C5B -111.70(19)
C8B Ru1B C4B C5B -71.0(2)
C11B Ru1B C4B C5B -154.59(19)
C2B Ru1B C4B C5B 82.3(2)
C3B Ru1B C4B C5B 119.7(3)
C3B C4B C5B C1B -0.3(4)
Ru1B C4B C5B C1B -61.2(2)
C3B C4B C5B C6B 175.1(3)
Ru1B C4B C5B C6B 114.2(3)
C3B C4B C5B Ru1B 60.9(2)
C2B C1B C5B C4B -0.8(4)
C7B C1B C5B C4B 175.7(3)
Ru1B C1B C5B C4B 62.8(2)
C2B C1B C5B C6B -175.7(3)
C7B C1B C5B C6B 0.7(7)
Ru1B C1B C5B C6B -112.1(4)
C2B C1B C5B Ru1B -63.6(3)
C7B C1B C5B Ru1B 112.8(4)
C1B Ru1B C5B C4B -116.2(3)
C10B Ru1B C5B C4B -143.3(7)
C12B Ru1B C5B C4B 89.8(2)
C8B Ru1B C5B C4B 133.07(19)
C11B Ru1B C5B C4B 51.2(3)
C9B Ru1B C5B C4B 174.8(2)
C2B Ru1B C5B C4B -77.9(2)
C3B Ru1B C5B C4B -35.9(2)
C10B Ru1B C5B C1B -27.1(9)
C12B Ru1B C5B C1B -154.0(2)
C8B Ru1B C5B C1B -110.7(2)
C11B Ru1B C5B C1B 167.5(2)
C9B Ru1B C5B C1B -69.0(3)
C2B Ru1B C5B C1B 38.3(2)
C4B Ru1B C5B C1B 116.2(3)
C3B Ru1B C5B C1B 80.4(2)
C1B Ru1B C5B C6B 125.2(4)
C10B Ru1B C5B C6B 98.1(8)
C12B Ru1B C5B C6B -28.8(3)
C8B Ru1B C5B C6B 14.5(3)
C11B Ru1B C5B C6B -67.3(4)
C9B Ru1B C5B C6B 56.2(3)
C2B Ru1B C5B C6B 163.5(3)
C4B Ru1B C5B C6B -118.6(3)
C3B Ru1B C5B C6B -154.4(3)
C4B C5B C6B O1B -176.6(3)
C1B C5B C6B O1B -2.4(6)
Ru1B C5B C6B O1B -89.6(4)
C4B C5B C6B O2B 4.4(5)
C1B C5B C6B O2B 178.6(4)
Ru1B C5B C6B O2B 91.4(3)
C2B C1B C7B O3B -3.2(5)
C5B C1B C7B O3B -179.2(4)
Ru1B C1B C7B O3B -89.9(3)
C2B C1B C7B O4B 175.9(3)
C5B C1B C7B O4B -0.1(6)
Ru1B C1B C7B O4B 89.1(4)
C1B Ru1B C8B C12B -155.90(18)
C10B Ru1B C8B C12B 79.3(2)
C5B Ru1B C8B C12B -111.9(2)
C11B Ru1B C8B C12B 36.86(18)
C9B Ru1B C8B C12B 117.3(3)
C2B Ru1B C8B C12B 166.5(3)
C4B Ru1B C8B C12B -71.9(3)
C3B Ru1B C8B C12B -32.0(8)
C1B Ru1B C8B C9B 86.8(2)
C10B Ru1B C8B C9B -37.91(19)
C12B Ru1B C8B C9B -117.3(3)
C5B Ru1B C8B C9B 130.89(19)
C11B Ru1B C8B C9B -80.4(2)
C2B Ru1B C8B C9B 49.3(4)
C4B Ru1B C8B C9B 170.9(2)
C3B Ru1B C8B C9B -149.2(7)
C1B Ru1B C8B C13B -34.7(3)
C10B Ru1B C8B C13B -159.5(3)
C12B Ru1B C8B C13B 121.2(4)
C5B Ru1B C8B C13B 9.3(3)
C11B Ru1B C8B C13B 158.0(3)
C9B Ru1B C8B C13B -121.6(4)
C2B Ru1B C8B C13B -72.3(4)
C4B Ru1B C8B C13B 49.3(4)
C3B Ru1B C8B C13B 89.2(8)
C12B C8B C9B C10B -1.0(3)
C13B C8B C9B C10B -177.4(3)
Ru1B C8B C9B C10B 60.6(2)
C12B C8B C9B C14B 178.0(3)
C13B C8B C9B C14B 1.5(5)
Ru1B C8B C9B C14B -120.4(3)
C12B C8B C9B Ru1B -61.6(2)
C13B C8B C9B Ru1B 121.9(3)
C1B Ru1B C9B C10B 129.5(2)
C12B Ru1B C9B C10B -79.2(2)
C8B Ru1B C9B C10B -117.0(3)
C5B Ru1B C9B C10B 169.09(19)
C11B Ru1B C9B C10B -36.82(19)
C2B Ru1B C9B C10B 87.1(2)
C3B Ru1B C9B C10B 52.8(3)
C1B Ru1B C9B C8B -113.47(19)
C10B Ru1B C9B C8B 117.0(3)
C12B Ru1B C9B C8B 37.79(18)
C5B Ru1B C9B C8B -73.9(2)
C11B Ru1B C9B C8B 80.2(2)
C2B Ru1B C9B C8B -155.84(19)
C3B Ru1B C9B C8B 169.9(2)
C1B Ru1B C9B C14B 6.8(4)
C10B Ru1B C9B C14B -122.7(4)
C12B Ru1B C9B C14B 158.0(4)
C8B Ru1B C9B C14B 120.2(4)
C5B Ru1B C9B C14B 46.4(4)
C11B Ru1B C9B C14B -159.5(4)
C2B Ru1B C9B C14B -35.6(4)
C3B Ru1B C9B C14B -69.9(4)
C8B C9B C10B C11B 1.2(4)
C14B C9B C10B C11B -177.7(3)
Ru1B C9B C10B C11B 61.9(2)
C8B C9B C10B C15B 178.4(3)
C14B C9B C10B C15B -0.5(6)
Ru1B C9B C10B C15B -120.9(3)
C8B C9B C10B Ru1B -60.7(2)
C14B C9B C10B Ru1B 120.4(3)
C1B Ru1B C10B C11B 168.49(19)
C12B Ru1B C10B C11B -37.55(18)
C8B Ru1B C10B C11B -80.5(2)
C5B Ru1B C10B C11B -168.9(7)
C9B Ru1B C10B C11B -118.9(3)
C2B Ru1B C10B C11B 129.6(2)
C4B Ru1B C10B C11B 57.7(3)
C3B Ru1B C10B C11B 88.8(2)
C1B Ru1B C10B C9B -72.6(3)
C12B Ru1B C10B C9B 81.3(2)
C8B Ru1B C10B C9B 38.3(2)
C5B Ru1B C10B C9B -50.0(8)
C11B Ru1B C10B C9B 118.9(3)
C2B Ru1B C10B C9B -111.5(2)
C4B Ru1B C10B C9B 176.6(2)
C3B Ru1B C10B C9B -152.4(2)
C1B Ru1B C10B C15B 47.3(4)
C12B Ru1B C10B C15B -158.7(4)
C8B Ru1B C10B C15B 158.3(4)
C5B Ru1B C10B C15B 69.9(9)
C11B Ru1B C10B C15B -121.2(4)
C9B Ru1B C10B C15B 120.0(4)
C2B Ru1B C10B C15B 8.5(4)
C4B Ru1B C10B C15B -63.5(4)
C3B Ru1B C10B C15B -32.4(4)
C9B C10B C11B C12B -1.0(4)
C15B C10B C11B C12B -178.2(3)
Ru1B C10B C11B C12B 61.0(2)
C9B C10B C11B C16B 176.8(3)
C15B C10B C11B C16B -0.4(5)
Ru1B C10B C11B C16B -121.3(3)
C9B C10B C11B Ru1B -62.0(2)
C15B C10B C11B Ru1B 120.9(3)
C1B Ru1B C11B C12B -159.8(5)
C10B Ru1B C11B C12B -117.7(3)
C8B Ru1B C11B C12B -37.21(18)
C5B Ru1B C11B C12B 58.2(3)
C9B Ru1B C11B C12B -80.5(2)
C2B Ru1B C11B C12B 171.20(19)
C4B Ru1B C11B C12B 92.2(2)
C3B Ru1B C11B C12B 132.68(19)
C1B Ru1B C11B C10B -42.1(6)
C12B Ru1B C11B C10B 117.7(3)
C8B Ru1B C11B C10B 80.5(2)
C5B Ru1B C11B C10B 175.9(3)
C9B Ru1B C11B C10B 37.1(2)
C2B Ru1B C11B C10B -71.1(3)
C4B Ru1B C11B C10B -150.1(2)
C3B Ru1B C11B C10B -109.7(2)
C1B Ru1B C11B C16B 78.3(6)
C10B Ru1B C11B C16B 120.4(4)
C12B Ru1B C11B C16B -121.9(4)
C8B Ru1B C11B C16B -159.1(3)
C5B Ru1B C11B C16B -63.7(4)
C9B Ru1B C11B C16B 157.5(3)
C2B Ru1B C11B C16B 49.3(4)
C4B Ru1B C11B C16B -29.7(4)
C3B Ru1B C11B C16B 10.8(3)
C10B C11B C12B C8B 0.4(4)
C16B C11B C12B C8B -177.3(3)
Ru1B C11B C12B C8B 61.2(2)
C10B C11B C12B C17B 176.7(3)
C16B C11B C12B C17B -1.1(5)
Ru1B C11B C12B C17B -122.5(3)
C10B C11B C12B Ru1B -60.9(2)
C16B C11B C12B Ru1B 121.4(3)
C9B C8B C12B C11B 0.4(3)
C13B C8B C12B C11B 176.8(3)
Ru1B C8B C12B C11B -61.6(2)
C9B C8B C12B C17B -176.0(3)
C13B C8B C12B C17B 0.5(5)
Ru1B C8B C12B C17B 122.1(3)
C9B C8B C12B Ru1B 61.9(2)
C13B C8B C12B Ru1B -121.6(3)
C1B Ru1B C12B C11B 170.0(2)
C10B Ru1B C12B C11B 37.58(19)
C8B Ru1B C12B C11B 118.7(3)
C5B Ru1B C12B C11B -151.47(18)
C9B Ru1B C12B C11B 80.5(2)
C2B Ru1B C12B C11B -31.7(7)
C4B Ru1B C12B C11B -108.57(19)
C3B Ru1B C12B C11B -68.5(2)
C1B Ru1B C12B C8B 51.3(3)
C10B Ru1B C12B C8B -81.2(2)
C5B Ru1B C12B C8B 89.8(2)
C11B Ru1B C12B C8B -118.7(3)
C9B Ru1B C12B C8B -38.22(19)
C2B Ru1B C12B C8B -150.4(6)
C4B Ru1B C12B C8B 132.7(2)
C3B Ru1B C12B C8B 172.75(19)
C1B Ru1B C12B C17B -68.0(4)
C10B Ru1B C12B C17B 159.5(3)
C8B Ru1B C12B C17B -119.3(4)
C5B Ru1B C12B C17B -29.5(3)
C11B Ru1B C12B C17B 122.0(4)
C9B Ru1B C12B C17B -157.5(3)
C2B Ru1B C12B C17B 90.3(7)
C4B Ru1B C12B C17B 13.4(3)
C3B Ru1B C12B C17B 53.5(4)
